data_4066316
loop_
_publ_author_name
'Saliu, Kuburat O.'
'Cheng, Jianhua'
'McDonald, Robert'
'Ferguson, Michael J.'
'Takats, Josef'

_publ_section_title
;
 Reactions of Scorpionate-Anchored Yttrium and Lutetium Dialkyls with
 Terminal Alkynes: From Bimetallic Complexes with Bridging Enynediyl
 Ligands to Monomeric Terminal Dialkynyl Complexes&#x2020;
;
_journal_issue 21
_journal_name_full Organometallics
_journal_page_first 4950
_journal_paper_doi 10.1021/om100393w
_journal_volume 29
_journal_year 2010
_chemical_formula_moiety 'C37 H48 B Lu N8, 2(C6 H6)'
_chemical_formula_sum 'C49 H60 B Lu N8'
_chemical_formula_weight 946.83
_chemical_name_systematic
; 
 ? 
;
_space_group_IT_number 19
_symmetry_cell_setting orthorhombic
_symmetry_space_group_name_Hall 'P 2ac 2ab'
_symmetry_space_group_name_H-M 'P 21 21 21'
_atom_sites_solution_hydrogens geom
_atom_sites_solution_primary direct
_atom_sites_solution_secondary difmap
_audit_creation_method SHELXL-97
_cell_angle_alpha 90.00
_cell_angle_beta 90.00
_cell_angle_gamma 90.00
_cell_formula_units_Z 4
_cell_length_a 15.0965(11)
_cell_length_b 15.8269(11)
_cell_length_c 19.9659(14)
_cell_measurement_reflns_used 6652
_cell_measurement_temperature 193(2)
_cell_measurement_theta_max 27.25
_cell_measurement_theta_min 2.41
_cell_volume 4770.5(6)
_computing_cell_refinement 'Bruker SAINT (Bruker, 1997)'
_computing_data_collection 'Bruker SMART (Bruker, 1997)'
_computing_data_reduction 'Bruker SAINT (Bruker, 1997)'
_computing_molecular_graphics 'Bruker SHELXTL (Bruker, 1997)'
_computing_publication_material 'Bruker SHELXTL (Bruker, 1997)'
_computing_structure_refinement 'SHELXL-97 (Sheldrick, 1997)'
_computing_structure_solution 'DIRDIF-96 (Beurskens et al., 1996)'
_diffrn_ambient_temperature 193(2)
_diffrn_detector_area_resol_mean 8.192
_diffrn_measured_fraction_theta_full 0.999
_diffrn_measured_fraction_theta_max 0.999
_diffrn_measurement_device_type 'Bruker PLATFORM diffractometer/SMART 1000 CCD area detector'
_diffrn_measurement_method '\w scans'
_diffrn_radiation_monochromator graphite
_diffrn_radiation_source 'fine-focus sealed tube'
_diffrn_radiation_type MoK\a
_diffrn_radiation_wavelength 0.71073
_diffrn_reflns_av_R_equivalents 0.0271
_diffrn_reflns_av_sigmaI/netI 0.0269
_diffrn_reflns_limit_h_max 19
_diffrn_reflns_limit_h_min -19
_diffrn_reflns_limit_k_max 20
_diffrn_reflns_limit_k_min -20
_diffrn_reflns_limit_l_max 25
_diffrn_reflns_limit_l_min -25
_diffrn_reflns_number 42251
_diffrn_reflns_theta_full 27.48
_diffrn_reflns_theta_max 27.48
_diffrn_reflns_theta_min 1.64
_diffrn_standards_decay_% 0
_diffrn_standards_interval_time 0
_diffrn_standards_number 0
_exptl_absorpt_coefficient_mu 2.110
_exptl_absorpt_correction_T_max 0.5896
_exptl_absorpt_correction_T_min 0.4711
_exptl_absorpt_correction_type multi-scan
_exptl_absorpt_process_details 'SADABS (Sheldrick, 1996)'
_exptl_crystal_colour colorless
_exptl_crystal_density_diffrn 1.318
_exptl_crystal_density_method 'not measured'
_exptl_crystal_description prism
_exptl_crystal_F_000 1944
_exptl_crystal_size_max 0.42
_exptl_crystal_size_mid 0.36
_exptl_crystal_size_min 0.28
_refine_diff_density_max 0.956
_refine_diff_density_min -0.286
_refine_diff_density_rms 0.072
_refine_ls_abs_structure_details 'Flack H D (1983), Acta Cryst. A39, 876-881'
_refine_ls_abs_structure_Flack -0.016(6)
_refine_ls_extinction_method none
_refine_ls_goodness_of_fit_ref 1.089
_refine_ls_hydrogen_treatment constr
_refine_ls_matrix_type full
_refine_ls_number_parameters 555
_refine_ls_number_reflns 10930
_refine_ls_number_restraints 0
_refine_ls_restrained_S_all 1.089
_refine_ls_R_factor_all 0.0275
_refine_ls_R_factor_gt 0.0238
_refine_ls_shift/su_max 0.002
_refine_ls_shift/su_mean 0.000
_refine_ls_structure_factor_coef Fsqd
_refine_ls_weighting_details 'calc w=1/[\s^2^(Fo^2^)+(0.0328P)^2^+0.5045P] where P=(Fo^2^+2Fc^2^)/3'
_refine_ls_weighting_scheme calc
_refine_ls_wR_factor_gt 0.0577
_refine_ls_wR_factor_ref 0.0596
_reflns_number_gt 10210
_reflns_number_total 10930
_reflns_threshold_expression I>2\s(I)
_cod_data_source_file om100393w_si_002.cif
_cod_data_source_block 9-Lu
_cod_depositor_comments
;
The following automatic conversions were performed:

'_symmetry_cell_setting' value 'Orthorhombic' changed to
'orthorhombic' according to
/home/saulius/struct/CIF-dictionaries/cif_core.dic dictionary named
'cif_core.dic' version 2.4.1 from 2010-06-29.

Automatic conversion script
Id: cif_fix_values 1715 2011-07-08 13:25:40Z adriana 
;
_cod_database_code 4066316

loop_
_symmetry_equiv_pos_as_xyz
'x, y, z'
'-x+1/2, -y, z+1/2'
'-x, y+1/2, -z+1/2'
'x+1/2, -y+1/2, -z'

loop_
_atom_site_label
_atom_site_type_symbol
_atom_site_fract_x
_atom_site_fract_y
_atom_site_fract_z
_atom_site_U_iso_or_equiv
_atom_site_adp_type
_atom_site_occupancy
_atom_site_symmetry_multiplicity
_atom_site_calc_flag
_atom_site_refinement_flags
_atom_site_disorder_assembly
_atom_site_disorder_group
Lu Lu 0.296831(7) 0.415596(7) 0.441866(6) 0.03430(4) Uani 1 1 d . . .
N1 N 0.18449(17) 0.34616(16) 0.51798(14) 0.0443(6) Uani 1 1 d . . .
N2 N 0.2480(2) 0.49938(19) 0.53883(15) 0.0504(7) Uani 1 1 d . . .
N11 N 0.37842(18) 0.32370(15) 0.30266(12) 0.0388(5) Uani 1 1 d . . .
N12 N 0.38389(17) 0.39606(14) 0.34047(12) 0.0387(5) Uani 1 1 d . . .
N21 N 0.21579(18) 0.29327(15) 0.31868(12) 0.0406(6) Uani 1 1 d . . .
N22 N 0.19254(19) 0.35350(16) 0.36531(14) 0.0445(6) Uani 1 1 d . . .
N31 N 0.33139(18) 0.21534(14) 0.38757(13) 0.0390(6) Uani 1 1 d . . .
N32 N 0.33730(15) 0.26544(13) 0.44403(13) 0.0364(5) Uani 1 1 d . . .
C1 C 0.4319(2) 0.4443(2) 0.49873(17) 0.0459(7) Uani 1 1 d . . .
C2 C 0.4855(2) 0.4635(2) 0.54112(16) 0.0443(7) Uani 1 1 d . . .
C3 C 0.2565(2) 0.5449(2) 0.3888(2) 0.0502(8) Uani 1 1 d . A .
C4 C 0.2295(2) 0.6016(2) 0.35451(19) 0.0515(8) Uani 1 1 d . . .
C13 C 0.4475(2) 0.44358(19) 0.31254(17) 0.0447(7) Uani 1 1 d . . .
C14 C 0.4824(2) 0.4024(2) 0.25728(17) 0.0507(8) Uani 1 1 d . . .
H14 H 0.5282 0.4225 0.2287 0.061 Uiso 1 1 calc R . .
C15 C 0.4384(2) 0.3270(2) 0.25177(16) 0.0471(7) Uani 1 1 d . . .
C16 C 0.4506(3) 0.2575(3) 0.2016(2) 0.0684(11) Uani 1 1 d . . .
H16A H 0.4676 0.2055 0.2248 0.082 Uiso 1 1 calc R . .
H16B H 0.4972 0.2734 0.1698 0.082 Uiso 1 1 calc R . .
H16C H 0.3949 0.2484 0.1774 0.082 Uiso 1 1 calc R . .
C17 C 0.4708(3) 0.5292(2) 0.3392(2) 0.0591(9) Uani 1 1 d . . .
H17A H 0.4223 0.5687 0.3298 0.071 Uiso 1 1 calc R . .
H17B H 0.5251 0.5493 0.3174 0.071 Uiso 1 1 calc R . .
H17C H 0.4803 0.5257 0.3876 0.071 Uiso 1 1 calc R . .
C23 C 0.1083(2) 0.3730(2) 0.35446(19) 0.0518(8) Uani 1 1 d . . .
C24 C 0.0754(3) 0.3264(2) 0.2998(2) 0.0588(9) Uani 1 1 d . . .
H24 H 0.0176 0.3287 0.2811 0.071 Uiso 1 1 calc R . .
C25 C 0.1451(3) 0.2769(2) 0.27936(18) 0.0533(9) Uani 1 1 d . . .
C26 C 0.1475(3) 0.2128(3) 0.2235(2) 0.0727(13) Uani 1 1 d . . .
H26A H 0.0930 0.2170 0.1970 0.087 Uiso 1 1 calc R . .
H26B H 0.1523 0.1559 0.2425 0.087 Uiso 1 1 calc R . .
H26C H 0.1987 0.2239 0.1946 0.087 Uiso 1 1 calc R . .
C27 C 0.0605(3) 0.4358(3) 0.3967(3) 0.0719(12) Uani 1 1 d . . .
H27A H 0.0565 0.4147 0.4427 0.086 Uiso 1 1 calc R . .
H27B H 0.0008 0.4446 0.3788 0.086 Uiso 1 1 calc R . .
H27C H 0.0929 0.4895 0.3964 0.086 Uiso 1 1 calc R . .
C33 C 0.3572(2) 0.2138(2) 0.49462(16) 0.0420(7) Uani 1 1 d . . .
C34 C 0.3639(2) 0.1306(2) 0.47116(17) 0.0457(7) Uani 1 1 d . . .
H34 H 0.3768 0.0816 0.4969 0.055 Uiso 1 1 calc R . .
C35 C 0.3482(2) 0.13439(19) 0.40330(18) 0.0441(7) Uani 1 1 d . . .
C36 C 0.3489(3) 0.0646(2) 0.3519(2) 0.0620(10) Uani 1 1 d . . .
H36A H 0.2902 0.0600 0.3313 0.074 Uiso 1 1 calc R . .
H36B H 0.3641 0.0111 0.3737 0.074 Uiso 1 1 calc R . .
H36C H 0.3929 0.0775 0.3173 0.074 Uiso 1 1 calc R . .
C37 C 0.3697(3) 0.2452(2) 0.56442(16) 0.0544(8) Uani 1 1 d . . .
H37A H 0.3704 0.3071 0.5644 0.065 Uiso 1 1 calc R . .
H37B H 0.4260 0.2240 0.5822 0.065 Uiso 1 1 calc R . .
H37C H 0.3209 0.2251 0.5926 0.065 Uiso 1 1 calc R . .
C40 C 0.5475(3) 0.4865(3) 0.59528(19) 0.0592(10) Uani 1 1 d . . .
C41 C 0.6333(4) 0.5292(4) 0.5656(3) 0.1021(18) Uani 1 1 d . . .
H41A H 0.6634 0.4893 0.5357 0.122 Uiso 1 1 calc R . .
H41B H 0.6731 0.5450 0.6022 0.122 Uiso 1 1 calc R . .
H41C H 0.6166 0.5799 0.5403 0.122 Uiso 1 1 calc R . .
C42 C 0.5777(4) 0.4122(4) 0.6324(3) 0.112(2) Uani 1 1 d . . .
H42A H 0.6036 0.3713 0.6012 0.134 Uiso 1 1 calc R . .
H42B H 0.5274 0.3863 0.6556 0.134 Uiso 1 1 calc R . .
H42C H 0.6225 0.4293 0.6653 0.134 Uiso 1 1 calc R . .
C43 C 0.5094(4) 0.5575(4) 0.6376(3) 0.109(2) Uani 1 1 d . . .
H43A H 0.5526 0.5741 0.6717 0.131 Uiso 1 1 calc R . .
H43B H 0.4549 0.5381 0.6594 0.131 Uiso 1 1 calc R . .
H43C H 0.4960 0.6061 0.6089 0.131 Uiso 1 1 calc R . .
C50A C 0.1944(8) 0.6646(7) 0.3062(5) 0.056(2) Uani 0.65 1 d P A 1
C51A C 0.2758(7) 0.7022(7) 0.2657(5) 0.105(4) Uani 0.65 1 d P A 1
H51A H 0.3086 0.6560 0.2443 0.126 Uiso 0.65 1 calc PR A 1
H51B H 0.3151 0.7325 0.2965 0.126 Uiso 0.65 1 calc PR A 1
H51C H 0.2540 0.7412 0.2313 0.126 Uiso 0.65 1 calc PR A 1
C52A C 0.1491(7) 0.7344(5) 0.3418(4) 0.103(3) Uani 0.65 1 d P A 1
H52A H 0.1278 0.7760 0.3093 0.123 Uiso 0.65 1 calc PR A 1
H52B H 0.1907 0.7615 0.3728 0.123 Uiso 0.65 1 calc PR A 1
H52C H 0.0987 0.7118 0.3671 0.123 Uiso 0.65 1 calc PR A 1
C53A C 0.1311(8) 0.6227(8) 0.2558(6) 0.137(4) Uani 0.65 1 d P A 1
H53A H 0.1622 0.5771 0.2323 0.164 Uiso 0.65 1 calc PR A 1
H53B H 0.1109 0.6649 0.2233 0.164 Uiso 0.65 1 calc PR A 1
H53C H 0.0800 0.5995 0.2797 0.164 Uiso 0.65 1 calc PR A 1
C50B C 0.195(2) 0.6806(17) 0.3188(13) 0.074(9) Uiso 0.35 1 d P A 2
C51B C 0.2336(17) 0.6724(17) 0.2497(14) 0.126(9) Uiso 0.35 1 d P A 2
H51D H 0.2090 0.7165 0.2207 0.151 Uiso 0.35 1 calc PR A 2
H51E H 0.2189 0.6167 0.2313 0.151 Uiso 0.35 1 calc PR A 2
H51F H 0.2981 0.6785 0.2520 0.151 Uiso 0.35 1 calc PR A 2
C52B C 0.2256(12) 0.7591(12) 0.3470(8) 0.096(5) Uiso 0.35 1 d P A 2
H52D H 0.1957 0.7691 0.3898 0.115 Uiso 0.35 1 calc PR A 2
H52E H 0.2122 0.8054 0.3161 0.115 Uiso 0.35 1 calc PR A 2
H52F H 0.2897 0.7561 0.3543 0.115 Uiso 0.35 1 calc PR A 2
C53B C 0.0922(11) 0.6727(12) 0.3194(10) 0.101(5) Uiso 0.35 1 d P A 2
H53D H 0.0712 0.6701 0.3658 0.122 Uiso 0.35 1 calc PR A 2
H53E H 0.0746 0.6212 0.2957 0.122 Uiso 0.35 1 calc PR A 2
H53F H 0.0661 0.7219 0.2971 0.122 Uiso 0.35 1 calc PR A 2
C60 C 0.1473(2) 0.2708(2) 0.5024(2) 0.0517(8) Uani 1 1 d . . .
H60 H 0.1658 0.2435 0.4625 0.062 Uiso 1 1 calc R . .
C61 C 0.0838(2) 0.2312(2) 0.5414(2) 0.0592(10) Uani 1 1 d . . .
H61 H 0.0588 0.1787 0.5284 0.071 Uiso 1 1 calc R . .
C62 C 0.0583(2) 0.2705(3) 0.5995(2) 0.0657(11) Uani 1 1 d . . .
H62 H 0.0159 0.2447 0.6281 0.079 Uiso 1 1 calc R . .
C63 C 0.0944(2) 0.3473(3) 0.61606(19) 0.0599(10) Uani 1 1 d . . .
H63 H 0.0761 0.3753 0.6558 0.072 Uiso 1 1 calc R . .
C64 C 0.1575(2) 0.3839(2) 0.57494(16) 0.0437(7) Uani 1 1 d . . .
C65 C 0.1993(2) 0.4677(2) 0.58831(18) 0.0514(8) Uani 1 1 d . . .
C66 C 0.1903(3) 0.5093(3) 0.6500(2) 0.0722(12) Uani 1 1 d . . .
H66 H 0.1569 0.4850 0.6854 0.087 Uiso 1 1 calc R . .
C67 C 0.2311(3) 0.5865(4) 0.6576(3) 0.0940(17) Uani 1 1 d . . .
H67 H 0.2264 0.6162 0.6988 0.113 Uiso 1 1 calc R . .
C68 C 0.2784(3) 0.6201(3) 0.6059(3) 0.0871(17) Uani 1 1 d . . .
H68 H 0.3062 0.6736 0.6105 0.104 Uiso 1 1 calc R . .
C69 C 0.2852(3) 0.5756(2) 0.5469(2) 0.0709(11) Uani 1 1 d . . .
H69 H 0.3174 0.5997 0.5107 0.085 Uiso 1 1 calc R . .
B B 0.3094(2) 0.2547(2) 0.31865(16) 0.0414(7) Uani 1 1 d . . .
H1B H 0.3126 0.2097 0.2836 0.050 Uiso 1 1 calc R . .
C11S C 0.5246(5) 0.2136(3) 0.0279(2) 0.0882(16) Uani 1 1 d . . .
H11S H 0.5230 0.1536 0.0262 0.106 Uiso 1 1 calc R . .
C12S C 0.5987(4) 0.2534(4) 0.0463(3) 0.0971(16) Uani 1 1 d . . .
H12S H 0.6496 0.2219 0.0590 0.117 Uiso 1 1 calc R . .
C13S C 0.6007(4) 0.3414(4) 0.0469(3) 0.1044(19) Uani 1 1 d . . .
H13S H 0.6534 0.3703 0.0594 0.125 Uiso 1 1 calc R . .
C14S C 0.5276(5) 0.3854(4) 0.0297(3) 0.1073(19) Uani 1 1 d . . .
H14S H 0.5292 0.4454 0.0303 0.129 Uiso 1 1 calc R . .
C15S C 0.4528(4) 0.3456(3) 0.0118(3) 0.0903(16) Uani 1 1 d . . .
H15S H 0.4018 0.3772 -0.0005 0.108 Uiso 1 1 calc R . .
C16S C 0.4505(4) 0.2598(4) 0.0113(3) 0.0902(15) Uani 1 1 d . . .
H16S H 0.3973 0.2314 -0.0005 0.108 Uiso 1 1 calc R . .
C21S C 0.2863(6) 0.0640(4) 0.7023(4) 0.115(2) Uani 1 1 d . . .
H21S H 0.2959 0.0942 0.7428 0.138 Uiso 1 1 calc R . .
C22S C 0.2092(6) 0.0767(5) 0.6665(4) 0.129(2) Uani 1 1 d . . .
H22S H 0.1676 0.1183 0.6802 0.154 Uiso 1 1 calc R . .
C23S C 0.1936(5) 0.0271(6) 0.6097(4) 0.123(2) Uani 1 1 d . . .
H23S H 0.1407 0.0330 0.5844 0.148 Uiso 1 1 calc R . .
C24S C 0.2604(5) -0.0329(5) 0.5912(3) 0.111(2) Uani 1 1 d . . .
H24S H 0.2514 -0.0693 0.5540 0.133 Uiso 1 1 calc R . .
C25S C 0.3363(4) -0.0372(4) 0.6271(3) 0.0886(15) Uani 1 1 d . . .
H25S H 0.3821 -0.0747 0.6134 0.106 Uiso 1 1 calc R . .
C26S C 0.3475(4) 0.0096(4) 0.6805(3) 0.0998(17) Uani 1 1 d . . .
H26S H 0.4014 0.0047 0.7047 0.120 Uiso 1 1 calc R . .

loop_
_atom_site_aniso_label
_atom_site_aniso_U_11
_atom_site_aniso_U_22
_atom_site_aniso_U_33
_atom_site_aniso_U_23
_atom_site_aniso_U_13
_atom_site_aniso_U_12
Lu 0.03511(5) 0.02660(5) 0.04119(6) -0.00241(5) 0.00020(5) 0.00143(5)
N1 0.0417(16) 0.0385(13) 0.0527(16) -0.0020(11) 0.0071(12) -0.0025(11)
N2 0.0457(15) 0.0451(15) 0.0605(18) -0.0196(13) 0.0043(13) -0.0007(12)
N11 0.0448(14) 0.0357(12) 0.0358(13) 0.0032(10) 0.0023(11) 0.0025(11)
N12 0.0412(13) 0.0325(13) 0.0424(13) 0.0025(9) 0.0017(11) 0.0010(10)
N21 0.0490(15) 0.0349(11) 0.0379(12) 0.0024(10) -0.0049(11) -0.0089(11)
N22 0.0417(15) 0.0389(13) 0.0530(15) -0.0024(11) -0.0049(13) -0.0013(12)
N31 0.0527(14) 0.0245(11) 0.0398(13) 0.0004(10) 0.0067(11) 0.0038(10)
N32 0.0449(12) 0.0306(11) 0.0338(11) 0.0021(10) 0.0030(11) 0.0036(9)
C1 0.0459(17) 0.0409(16) 0.0508(19) -0.0026(13) -0.0003(15) 0.0027(13)
C2 0.0447(17) 0.0425(16) 0.0458(19) -0.0006(13) -0.0030(13) 0.0029(13)
C3 0.0467(18) 0.0357(16) 0.068(2) -0.0006(15) 0.0005(16) 0.0052(14)
C4 0.0519(19) 0.0417(18) 0.061(2) 0.0021(15) -0.0010(15) 0.0098(13)
C13 0.0431(16) 0.0393(15) 0.0517(19) 0.0102(13) 0.0025(14) 0.0017(12)
C14 0.0475(17) 0.055(2) 0.0495(17) 0.0142(15) 0.0101(14) 0.0029(15)
C15 0.0540(19) 0.0510(18) 0.0363(16) 0.0062(14) 0.0087(14) 0.0109(15)
C16 0.079(3) 0.068(2) 0.058(2) -0.006(2) 0.0248(19) 0.003(2)
C17 0.054(2) 0.0432(18) 0.080(3) 0.0082(17) 0.0087(19) -0.0106(15)
C23 0.0415(17) 0.0414(17) 0.073(2) 0.0060(15) -0.0103(17) -0.0030(14)
C24 0.049(2) 0.058(2) 0.069(2) 0.0106(18) -0.0183(18) -0.0100(17)
C25 0.065(2) 0.0510(19) 0.0438(18) 0.0093(14) -0.0136(16) -0.0216(17)
C26 0.094(3) 0.071(3) 0.053(2) -0.0039(19) -0.018(2) -0.033(2)
C27 0.0392(18) 0.066(3) 0.111(4) -0.007(2) -0.006(2) 0.0091(17)
C33 0.0450(16) 0.0406(15) 0.0405(16) 0.0097(13) 0.0053(13) 0.0020(13)
C34 0.057(2) 0.0329(15) 0.0469(17) 0.0117(13) 0.0067(15) 0.0055(13)
C35 0.0469(17) 0.0276(14) 0.058(2) 0.0023(13) 0.0127(15) 0.0045(12)
C36 0.088(3) 0.0310(17) 0.067(2) -0.0017(15) 0.015(2) 0.0061(16)
C37 0.072(2) 0.0529(18) 0.0386(16) 0.0087(17) -0.0018(16) 0.0036(17)
C40 0.062(2) 0.065(2) 0.051(2) -0.0112(18) -0.0153(17) 0.0105(18)
C41 0.087(3) 0.110(4) 0.109(4) 0.026(4) -0.028(3) -0.030(3)
C42 0.151(5) 0.075(3) 0.110(4) 0.024(3) -0.081(4) -0.005(4)
C43 0.121(5) 0.109(4) 0.097(4) -0.039(3) -0.047(4) 0.025(4)
C50A 0.072(5) 0.052(4) 0.043(4) 0.009(4) -0.004(4) 0.025(4)
C51A 0.119(8) 0.099(7) 0.097(7) 0.056(6) 0.037(6) 0.026(6)
C52A 0.131(8) 0.075(5) 0.102(6) 0.031(4) 0.023(5) 0.071(6)
C53A 0.152(10) 0.145(9) 0.114(8) 0.023(7) -0.083(8) 0.007(8)
C60 0.0445(17) 0.0431(19) 0.068(2) -0.0021(16) 0.0052(16) -0.0072(14)
C61 0.0436(18) 0.058(2) 0.076(3) 0.0177(18) -0.0061(16) -0.0107(15)
C62 0.0432(19) 0.089(3) 0.064(2) 0.025(2) 0.0008(17) -0.0106(19)
C63 0.0376(18) 0.095(3) 0.0469(19) 0.0007(19) 0.0041(15) -0.0013(18)
C64 0.0301(14) 0.0563(18) 0.0447(18) 0.0006(13) 0.0006(12) 0.0076(13)
C65 0.0367(15) 0.0610(19) 0.0564(18) -0.0166(15) 0.0053(16) 0.0125(16)
C66 0.063(3) 0.089(3) 0.065(2) -0.032(2) 0.011(2) 0.007(2)
C67 0.077(3) 0.103(4) 0.102(4) -0.067(3) 0.011(3) 0.010(3)
C68 0.061(3) 0.072(3) 0.128(4) -0.059(3) 0.010(3) -0.001(2)
C69 0.062(2) 0.051(2) 0.100(3) -0.031(2) 0.017(2) -0.0050(18)
B 0.059(2) 0.0307(14) 0.0345(15) -0.0037(13) 0.0014(15) -0.0016(16)
C11S 0.145(5) 0.056(2) 0.064(3) -0.010(2) -0.014(3) 0.017(3)
C12S 0.109(4) 0.093(4) 0.089(4) -0.030(3) -0.002(3) 0.029(3)
C13S 0.101(4) 0.084(4) 0.129(5) -0.015(4) 0.018(4) -0.008(3)
C14S 0.125(5) 0.061(3) 0.136(5) 0.010(3) 0.011(4) 0.002(3)
C15S 0.123(5) 0.068(3) 0.079(3) 0.001(2) -0.003(3) 0.016(3)
C16S 0.122(4) 0.071(3) 0.078(3) -0.002(3) -0.014(3) -0.006(3)
C21S 0.138(6) 0.099(4) 0.108(5) 0.004(4) 0.025(5) -0.004(5)
C22S 0.120(6) 0.122(5) 0.144(6) 0.016(5) 0.047(5) 0.014(6)
C23S 0.075(4) 0.171(7) 0.123(5) 0.033(5) 0.017(4) 0.006(4)
C24S 0.113(5) 0.126(5) 0.094(4) 0.008(4) 0.010(4) -0.029(4)
C25S 0.096(4) 0.085(3) 0.085(4) 0.033(3) -0.003(3) -0.001(3)
C26S 0.099(4) 0.106(4) 0.094(4) 0.020(4) 0.007(3) -0.014(4)

loop_
_atom_type_symbol
_atom_type_description
_atom_type_scat_dispersion_real
_atom_type_scat_dispersion_imag
_atom_type_scat_source
C C 0.0033 0.0016 'International Tables Vol C Tables 4.2.6.8 and 6.1.1.4'
H H 0.0000 0.0000 'International Tables Vol C Tables 4.2.6.8 and 6.1.1.4'
B B 0.0013 0.0007 'International Tables Vol C Tables 4.2.6.8 and 6.1.1.4'
N N 0.0061 0.0033 'International Tables Vol C Tables 4.2.6.8 and 6.1.1.4'
Lu Lu -0.4720 5.8584 'International Tables Vol C Tables 4.2.6.8 and 6.1.1.4'

loop_
_geom_angle_atom_site_label_1
_geom_angle_atom_site_label_2
_geom_angle_atom_site_label_3
_geom_angle
C1 Lu C3 105.54(12)
C1 Lu N22 160.58(10)
C3 Lu N22 84.31(11)
C1 Lu N12 87.60(10)
C3 Lu N12 82.94(10)
N22 Lu N12 76.87(9)
C1 Lu N32 87.87(9)
C3 Lu N32 154.51(11)
N22 Lu N32 77.19(8)
N12 Lu N32 75.94(8)
C1 Lu N2 77.21(11)
C3 Lu N2 79.09(12)
N22 Lu N2 121.62(9)
N12 Lu N2 152.28(9)
N32 Lu N2 125.65(9)
C1 Lu N1 111.79(11)
C3 Lu N1 117.97(11)
N22 Lu N1 76.42(9)
N12 Lu N1 143.81(8)
N32 Lu N1 74.67(8)
N2 Lu N1 63.90(9)
C64 N1 C60 117.3(3)
C64 N1 Lu 121.1(2)
C60 N1 Lu 121.5(2)
C65 N2 C69 118.8(3)
C65 N2 Lu 123.2(2)
C69 N2 Lu 117.0(2)
C15 N11 N12 109.8(3)
C15 N11 B 129.1(3)
N12 N11 B 121.1(2)
C13 N12 N11 106.4(2)
C13 N12 Lu 131.4(2)
N11 N12 Lu 122.03(17)
C25 N21 N22 108.9(3)
C25 N21 B 130.5(3)
N22 N21 B 120.6(2)
C23 N22 N21 107.1(3)
C23 N22 Lu 129.5(2)
N21 N22 Lu 123.1(2)
C35 N31 N32 110.2(2)
C35 N31 B 129.2(3)
N32 N31 B 120.6(2)
C33 N32 N31 106.3(2)
C33 N32 Lu 131.5(2)
N31 N32 Lu 121.71(17)
C2 C1 Lu 162.9(3)
C1 C2 C40 177.2(4)
C4 C3 Lu 169.3(3)
C3 C4 C50A 173.6(6)
C3 C4 C50B 172.8(10)
N12 C13 C14 109.9(3)
N12 C13 C17 121.9(3)
C14 C13 C17 128.2(3)
C15 C14 C13 106.8(3)
N11 C15 C14 107.2(3)
N11 C15 C16 123.5(3)
C14 C15 C16 129.2(3)
N22 C23 C24 110.1(3)
N22 C23 C27 121.8(3)
C24 C23 C27 128.1(3)
C25 C24 C23 105.0(3)
N21 C25 C24 108.9(3)
N21 C25 C26 122.7(4)
C24 C25 C26 128.5(4)
N32 C33 C34 109.8(3)
N32 C33 C37 122.2(3)
C34 C33 C37 128.0(3)
C35 C34 C33 106.0(3)
N31 C35 C34 107.7(3)
N31 C35 C36 122.7(3)
C34 C35 C36 129.6(3)
C42 C40 C2 111.8(4)
C42 C40 C43 115.5(4)
C2 C40 C43 110.5(3)
C42 C40 C41 106.2(4)
C2 C40 C41 110.5(3)
C43 C40 C41 101.8(4)
C52A C50A C4 110.6(8)
C52A C50A C53A 110.4(10)
C4 C50A C53A 110.9(9)
C52A C50A C51A 108.8(9)
C4 C50A C51A 107.8(8)
C53A C50A C51A 108.1(10)
C52B C50B C51B 108(2)
C52B C50B C4 114(2)
C51B C50B C4 103(2)
C52B C50B C53B 113(2)
C51B C50B C53B 113(2)
C4 C50B C53B 105.7(19)
N1 C60 C61 123.8(4)
C62 C61 C60 117.7(4)
C61 C62 C63 119.5(3)
C62 C63 C64 120.1(4)
N1 C64 C63 121.5(3)
N1 C64 C65 114.6(3)
C63 C64 C65 123.8(3)
N2 C65 C66 122.0(4)
N2 C65 C64 115.8(3)
C66 C65 C64 122.2(4)
C67 C66 C65 118.0(4)
C68 C67 C66 119.8(4)
C67 C68 C69 119.2(4)
N2 C69 C68 122.1(4)
N21 B N11 109.8(2)
N21 B N31 110.9(2)
N11 B N31 108.9(3)
C12S C11S C16S 119.8(5)
C11S C12S C13S 119.5(6)
C14S C13S C12S 119.7(6)
C15S C14S C13S 120.9(5)
C14S C15S C16S 119.5(6)
C15S C16S C11S 120.6(6)
C26S C21S C22S 120.6(7)
C21S C22S C23S 118.7(7)
C22S C23S C24S 117.6(7)
C25S C24S C23S 119.5(7)
C26S C25S C24S 120.8(7)
C25S C26S C21S 122.8(7)

loop_
_geom_bond_atom_site_label_1
_geom_bond_atom_site_label_2
_geom_bond_distance
Lu C1 2.378(3)
Lu C3 2.384(3)
Lu N22 2.404(3)
Lu N12 2.433(2)
Lu N32 2.454(2)
Lu N2 2.460(3)
Lu N1 2.529(3)
N1 C64 1.348(4)
N1 C60 1.354(4)
N2 C65 1.329(5)
N2 C69 1.341(5)
N11 C15 1.362(4)
N11 N12 1.374(3)
N11 B 1.543(4)
N12 C13 1.341(4)
N21 C25 1.350(4)
N21 N22 1.378(4)
N21 B 1.540(4)
N22 C23 1.326(4)
N31 C35 1.343(4)
N31 N32 1.381(3)
N31 B 1.546(4)
N32 C33 1.333(4)
C1 C2 1.210(5)
C2 C40 1.476(5)
C3 C4 1.199(5)
C4 C50A 1.486(9)
C4 C50B 1.53(3)
C13 C14 1.386(5)
C13 C17 1.498(5)
C14 C15 1.370(5)
C15 C16 1.498(5)
C23 C24 1.408(5)
C23 C27 1.491(6)
C24 C25 1.373(6)
C25 C26 1.508(5)
C33 C34 1.401(5)
C33 C37 1.492(5)
C34 C35 1.377(5)
C35 C36 1.507(5)
C40 C42 1.464(6)
C40 C43 1.518(6)
C40 C41 1.577(7)
C50A C52A 1.482(13)
C50A C53A 1.537(16)
C50A C51A 1.586(15)
C50B C52B 1.44(3)
C50B C51B 1.50(4)
C50B C53B 1.56(4)
C60 C61 1.384(5)
C61 C62 1.371(6)
C62 C63 1.373(6)
C63 C64 1.385(5)
C64 C65 1.493(5)
C65 C66 1.403(5)
C66 C67 1.376(7)
C67 C68 1.363(8)
C68 C69 1.376(6)
C11S C12S 1.335(8)
C11S C16S 1.377(8)
C12S C13S 1.394(8)
C13S C14S 1.350(8)
C14S C15S 1.343(8)
C15S C16S 1.358(8)
C21S C26S 1.336(9)
C21S C22S 1.379(10)
C22S C23S 1.399(10)
C23S C24S 1.433(10)
C24S C25S 1.355(8)
C25S C26S 1.308(8)

loop_
_geom_torsion_atom_site_label_1
_geom_torsion_atom_site_label_2
_geom_torsion_atom_site_label_3
_geom_torsion_atom_site_label_4
_geom_torsion
C1 Lu N1 C64 58.1(3)
C3 Lu N1 C64 -64.5(3)
N22 Lu N1 C64 -140.4(3)
N12 Lu N1 C64 176.1(2)
N32 Lu N1 C64 139.4(2)
N2 Lu N1 C64 -4.5(2)
C1 Lu N1 C60 -123.7(3)
C3 Lu N1 C60 113.7(3)
N22 Lu N1 C60 37.8(2)
N12 Lu N1 C60 -5.6(3)
N32 Lu N1 C60 -42.4(3)
N2 Lu N1 C60 173.8(3)
C1 Lu N2 C65 -112.5(3)
C3 Lu N2 C65 138.6(3)
N22 Lu N2 C65 62.4(3)
N12 Lu N2 C65 -170.9(2)
N32 Lu N2 C65 -34.6(3)
N1 Lu N2 C65 9.9(3)
C1 Lu N2 C69 55.8(3)
C3 Lu N2 C69 -53.1(3)
N22 Lu N2 C69 -129.3(3)
N12 Lu N2 C69 -2.6(4)
N32 Lu N2 C69 133.7(3)
N1 Lu N2 C69 178.1(3)
C15 N11 N12 C13 -0.1(3)
B N11 N12 C13 -177.9(3)
C15 N11 N12 Lu -175.7(2)
B N11 N12 Lu 6.4(3)
C1 Lu N12 C13 -48.7(3)
C3 Lu N12 C13 57.3(3)
N22 Lu N12 C13 143.1(3)
N32 Lu N12 C13 -137.1(3)
N2 Lu N12 C13 7.5(4)
N1 Lu N12 C13 -173.6(2)
C1 Lu N12 N11 125.8(2)
C3 Lu N12 N11 -128.3(2)
N22 Lu N12 N11 -42.5(2)
N32 Lu N12 N11 37.4(2)
N2 Lu N12 N11 -178.0(2)
N1 Lu N12 N11 0.9(3)
C25 N21 N22 C23 0.3(3)
B N21 N22 C23 -178.3(3)
C25 N21 N22 Lu -174.3(2)
B N21 N22 Lu 7.1(3)
C1 Lu N22 C23 -175.5(3)
C3 Lu N22 C23 -53.7(3)
N12 Lu N22 C23 -137.8(3)
N32 Lu N22 C23 143.9(3)
N2 Lu N22 C23 19.7(3)
N1 Lu N22 C23 66.9(3)
C1 Lu N22 N21 -2.1(5)
C3 Lu N22 N21 119.6(2)
N12 Lu N22 N21 35.6(2)
N32 Lu N22 N21 -42.7(2)
N2 Lu N22 N21 -166.9(2)
N1 Lu N22 N21 -119.8(2)
C35 N31 N32 C33 -0.5(3)
B N31 N32 C33 -179.7(3)
C35 N31 N32 Lu -173.5(2)
B N31 N32 Lu 7.3(3)
C1 Lu N32 C33 56.5(3)
C3 Lu N32 C33 179.5(3)
N22 Lu N32 C33 -136.0(3)
N12 Lu N32 C33 144.5(3)
N2 Lu N32 C33 -16.1(3)
N1 Lu N32 C33 -56.8(3)
C1 Lu N32 N31 -132.5(2)
C3 Lu N32 N31 -9.5(4)
N22 Lu N32 N31 35.0(2)
N12 Lu N32 N31 -44.4(2)
N2 Lu N32 N31 154.93(19)
N1 Lu N32 N31 114.2(2)
C3 Lu C1 C2 92.0(9)
N22 Lu C1 C2 -149.4(8)
N12 Lu C1 C2 174.0(9)
N32 Lu C1 C2 -110.0(9)
N2 Lu C1 C2 17.3(9)
N1 Lu C1 C2 -37.5(10)
Lu C1 C2 C40 16(8)
C1 Lu C3 C4 151.4(17)
N22 Lu C3 C4 -11.5(17)
N12 Lu C3 C4 65.9(17)
N32 Lu C3 C4 31.9(19)
N2 Lu C3 C4 -135.3(17)
N1 Lu C3 C4 -82.9(17)
Lu C3 C4 C50A -16(6)
Lu C3 C4 C50B 152(10)
N11 N12 C13 C14 0.1(3)
Lu N12 C13 C14 175.2(2)
N11 N12 C13 C17 178.3(3)
Lu N12 C13 C17 -6.6(5)
N12 C13 C14 C15 -0.1(4)
C17 C13 C14 C15 -178.1(3)
N12 N11 C15 C14 0.0(4)
B N11 C15 C14 177.6(3)
N12 N11 C15 C16 179.2(3)
B N11 C15 C16 -3.1(5)
C13 C14 C15 N11 0.1(4)
C13 C14 C15 C16 -179.1(4)
N21 N22 C23 C24 -0.7(4)
Lu N22 C23 C24 173.4(2)
N21 N22 C23 C27 179.1(3)
Lu N22 C23 C27 -6.7(5)
N22 C23 C24 C25 0.9(4)
C27 C23 C24 C25 -179.0(4)
N22 N21 C25 C24 0.2(4)
B N21 C25 C24 178.6(3)
N22 N21 C25 C26 -179.2(3)
B N21 C25 C26 -0.8(5)
C23 C24 C25 N21 -0.6(4)
C23 C24 C25 C26 178.7(4)
N31 N32 C33 C34 -0.2(3)
Lu N32 C33 C34 171.9(2)
N31 N32 C33 C37 179.6(3)
Lu N32 C33 C37 -8.3(5)
N32 C33 C34 C35 0.7(4)
C37 C33 C34 C35 -179.1(3)
N32 N31 C35 C34 1.0(4)
B N31 C35 C34 -179.9(3)
N32 N31 C35 C36 -178.5(3)
B N31 C35 C36 0.6(5)
C33 C34 C35 N31 -1.0(4)
C33 C34 C35 C36 178.4(4)
C1 C2 C40 C42 77(7)
C1 C2 C40 C43 -53(8)
C1 C2 C40 C41 -165(7)
C3 C4 C50A C52A 149(5)
C3 C4 C50A C53A 26(6)
C3 C4 C50A C51A -92(6)
C3 C4 C50B C52B 32(12)
C3 C4 C50B C51B 149(9)
C3 C4 C50B C53B -93(10)
C64 N1 C60 C61 0.1(5)
Lu N1 C60 C61 -178.2(3)
N1 C60 C61 C62 -0.9(6)
C60 C61 C62 C63 1.4(5)
C61 C62 C63 C64 -1.3(6)
C60 N1 C64 C63 0.1(5)
Lu N1 C64 C63 178.4(2)
C60 N1 C64 C65 -178.5(3)
Lu N1 C64 C65 -0.2(4)
C62 C63 C64 N1 0.5(5)
C62 C63 C64 C65 179.0(3)
C69 N2 C65 C66 -3.9(6)
Lu N2 C65 C66 164.2(3)
C69 N2 C65 C64 178.1(3)
Lu N2 C65 C64 -13.8(4)
N1 C64 C65 N2 8.7(4)
C63 C64 C65 N2 -169.9(3)
N1 C64 C65 C66 -169.4(4)
C63 C64 C65 C66 12.0(5)
N2 C65 C66 C67 2.2(6)
C64 C65 C66 C67 -179.9(4)
C65 C66 C67 C68 0.2(7)
C66 C67 C68 C69 -0.7(8)
C65 N2 C69 C68 3.3(6)
Lu N2 C69 C68 -165.5(4)
C67 C68 C69 N2 -1.0(7)
C25 N21 B N11 117.4(3)
N22 N21 B N11 -64.4(3)
C25 N21 B N31 -122.2(3)
N22 N21 B N31 56.1(3)
C15 N11 B N21 -121.5(3)
N12 N11 B N21 55.9(3)
C15 N11 B N31 116.9(3)
N12 N11 B N31 -65.6(3)
C35 N31 B N21 116.8(3)
N32 N31 B N21 -64.2(3)
C35 N31 B N11 -122.3(3)
N32 N31 B N11 56.7(3)
C16S C11S C12S C13S -1.6(9)
C11S C12S C13S C14S 0.8(10)
C12S C13S C14S C15S -0.2(11)
C13S C14S C15S C16S 0.3(10)
C14S C15S C16S C11S -1.1(9)
C12S C11S C16S C15S 1.8(9)
C26S C21S C22S C23S 4.6(10)
C21S C22S C23S C24S -1.6(10)
C22S C23S C24S C25S -2.4(10)
C23S C24S C25S C26S 3.5(9)
C24S C25S C26S C21S -0.5(9)
C22S C21S C26S C25S -3.7(10)
